data_2101512
loop_
_publ_author_name
'Maslen, E. N.'
'Streltsov, V. A.'
'Ishizawa, N.'

_publ_section_title
;
 A synchrotron X-ray study of the electron density in <i>C</i>-type
 rare earth oxides
;
_journal_issue 3
_journal_name_full 'Acta Crystallographica Section B'
_journal_page_first 414
_journal_page_last 422
_journal_paper_doi 10.1107/S0108768195013371
_journal_volume 52
_journal_year 1996
_chemical_formula_moiety 'Ho2 O3'
_chemical_formula_sum 'Ho2 O3'
_chemical_formula_weight 377.86
_space_group_IT_number 206
_symmetry_cell_setting cubic
_symmetry_space_group_name_Hall '-I 2b 2c 3'
_symmetry_space_group_name_H-M 'I a -3'
_cell_angle_alpha 90.0
_cell_angle_beta 90.0
_cell_angle_gamma 90.0
_cell_formula_units_Z 16
_cell_length_a 10.6050(10)
_cell_length_b 10.6050(10)
_cell_length_c 10.6050(10)
_cell_volume 1192.70(19)
_diffrn_radiation_type MoK\a
_diffrn_radiation_wavelength 0.71073
_exptl_absorpt_coefficient_mu 52.45
_exptl_crystal_density_diffrn 8.415
_cod_data_source_file as0696.cif
_cod_data_source_block as0696a
_cod_original_cell_volume 1193.0(7)
_cod_original_sg_symbol_Hall '-I 2ac 2ab 3'
_cod_database_code 2101512

loop_
_symmetry_equiv_pos_as_xyz
x,y,z
1/2+x,y,1/2-z
x,1/2-y,1/2+z
1/2-x,1/2+y,z
-z,-x,-y
1/2-z,1/2+x,y
1/2+z,x,1/2-y
z,1/2-x,1/2+y
-y,-z,-x
y,1/2-z,1/2+x
1/2-y,1/2+z,x
1/2+y,z,1/2-x
-x,-y,-z
1/2-x,-y,1/2+z
-x,1/2+y,1/2-z
1/2+x,1/2-y,-z
z,x,y
1/2+z,1/2-x,-y
1/2-z,-x,1/2+y
-z,1/2+x,1/2-y
y,z,x
-y,1/2+z,1/2-x
1/2+y,1/2-z,-x
1/2-y,-z,1/2+x
1/2+x,1/2+y,1/2+z
x,1/2+y,-z
1/2+x,-y,z
-x,y,1/2+z
1/2-z,1/2-x,1/2-y
-z,x,1/2+y
z,1/2+x,-y
1/2+z,-x,y
1/2-y,1/2-z,1/2-x
1/2+y,-z,x
-y,z,1/2+x
y,1/2+z,-x
1/2-x,1/2-y,1/2-z
-x,1/2-y,z
1/2-x,y,-z
x,-y,1/2-z
1/2+z,1/2+x,1/2+y
z,-x,1/2-y
-z,1/2-x,y
1/2-z,x,-y
1/2+y,1/2+z,1/2+x
1/2-y,z,-x
y,-z,1/2-x
-y,1/2-z,x

loop_
_atom_site_label
_atom_site_fract_x
_atom_site_fract_y
_atom_site_fract_z
Ho1 .25 .25 .25
Ho2 -.03199(2) .0 .25
O .3908(3) .1516(2) .3798(2)

loop_
_cod_related_entry_id
_cod_related_entry_database
_cod_related_entry_code
1 ChemSpider 140197
